data_4083644
loop_
_publ_author_name
'Sun, Wen-Hua'
'Hao, Peng'
'Zhang, Shu'
'Shi, Qisong'
'Zuo, Weiwei'
'Tang, Xiubo'
'Lu, Xiaoming'

_publ_section_title
;
 Iron(II) and Cobalt(II) 2-(Benzimidazolyl)-6-(1-(arylimino)ethyl)pyridyl
 Complexes as Catalysts for Ethylene Oligomerization and Polymerization
;
_journal_issue 10
_journal_name_full Organometallics
_journal_page_first 2720
_journal_paper_doi 10.1021/om0700819
_journal_volume 26
_journal_year 2007
_chemical_formula_sum 'C21 H16 Cl4 Co N4'
_chemical_formula_weight 525.11
_chemical_name_systematic
;
{(E)-2,6-dichloro-N-(1-(6-(1-methyl-1H-benzo[d]imidazol-2-yl)
pyridin-2-yl)ethylidene)benzenamine}dichlorocobalt
;
_space_group_IT_number 14
_symmetry_cell_setting monoclinic
_symmetry_space_group_name_Hall '-P 2ybc'
_symmetry_space_group_name_H-M 'P 1 21/c 1'
_atom_sites_solution_hydrogens geom
_atom_sites_solution_primary direct
_atom_sites_solution_secondary difmap
_audit_creation_method SHELXL-97
_cell_angle_alpha 90.00
_cell_angle_beta 98.085(2)
_cell_angle_gamma 90.00
_cell_formula_units_Z 4
_cell_length_a 10.1894(3)
_cell_length_b 15.1037(5)
_cell_length_c 14.1505(4)
_cell_measurement_reflns_used 538
_cell_measurement_temperature 293(2)
_cell_measurement_theta_max 28.29
_cell_measurement_theta_min 1.98
_cell_volume 2156.08(11)
_computing_cell_refinement 'Siemens SMART & SAINT'
_computing_data_collection 'Siemens SMART'
_computing_data_reduction 'Siemens XPREP'
_computing_molecular_graphics 'Bruker SHELXTL'
_computing_publication_material 'Bruker SHELXTL'
_computing_structure_refinement 'Siemens SHELXTL'
_computing_structure_solution 'Siemens SHELXTL'
_diffrn_ambient_temperature 293(2)
_diffrn_measured_fraction_theta_full 0.994
_diffrn_measured_fraction_theta_max 0.994
_diffrn_measurement_device_type 'Bruker P4'
_diffrn_measurement_method '\w scans'
_diffrn_radiation_monochromator graphite
_diffrn_radiation_source 'fine-focus sealed tube'
_diffrn_radiation_type MoK\a
_diffrn_radiation_wavelength 0.71073
_diffrn_reflns_av_R_equivalents 0.0219
_diffrn_reflns_av_sigmaI/netI 0.0214
_diffrn_reflns_limit_h_max 13
_diffrn_reflns_limit_h_min -13
_diffrn_reflns_limit_k_max 19
_diffrn_reflns_limit_k_min -20
_diffrn_reflns_limit_l_max 18
_diffrn_reflns_limit_l_min -16
_diffrn_reflns_number 21694
_diffrn_reflns_theta_full 28.29
_diffrn_reflns_theta_max 28.29
_diffrn_reflns_theta_min 1.98
_diffrn_standards_decay_% none
_diffrn_standards_interval_count none
_diffrn_standards_interval_time none
_diffrn_standards_number none
_exptl_absorpt_coefficient_mu 1.308
_exptl_absorpt_correction_T_max 0.770
_exptl_absorpt_correction_T_min 0.586
_exptl_absorpt_correction_type empirical
_exptl_absorpt_process_details 'SADABS (Sheldrick, 1996)'
_exptl_crystal_colour green
_exptl_crystal_density_diffrn 1.618
_exptl_crystal_density_method 'not measured'
_exptl_crystal_description block
_exptl_crystal_F_000 1060
_exptl_crystal_size_max 0.40
_exptl_crystal_size_mid 0.30
_exptl_crystal_size_min 0.20
_refine_diff_density_max 0.477
_refine_diff_density_min -0.503
_refine_diff_density_rms 0.057
_refine_ls_extinction_method none
_refine_ls_goodness_of_fit_ref 1.084
_refine_ls_hydrogen_treatment constr
_refine_ls_matrix_type full
_refine_ls_number_parameters 271
_refine_ls_number_reflns 5338
_refine_ls_number_restraints 0
_refine_ls_restrained_S_all 1.084
_refine_ls_R_factor_gt 0.0309
_refine_ls_shift/su_max 0.001
_refine_ls_shift/su_mean 0.000
_refine_ls_structure_factor_coef Fsqd
_refine_ls_weighting_details 'calc w=1/[\s^2^(Fo^2^)+(0.0478P)^2^+0.5041P] where P=(Fo^2^+2Fc^2^)/3'
_refine_ls_weighting_scheme calc
_refine_ls_wR_factor_gt 0.0860
_refine_ls_wR_factor_ref 0.0910
_reflns_number_gt 4284
_reflns_number_total 5338
_reflns_threshold_expression >2sigma(I)
_cod_data_source_file om0700819si20070128_084704.cif
_cod_data_source_block 10b
_cod_depositor_comments
;
The following automatic conversions were performed:

'_symmetry_cell_setting' value 'Monoclinic' changed to 'monoclinic'
according to
/usr/data/users/saulius/automatic-downloads/retrospective/ACS/lib/dictionaries/cif_core.dic
dictionary named 'cif_core.dic' version 2.4.2 from 2011-04-26.

Automatic conversion script
Id: cif_fix_values 2281 2013-09-26 08:29:07Z andrius 
;
_cod_original_sg_symbol_H-M P2(1)/c
_cod_database_code 4083644
_refine_ls_r_factor_ref 0.0415

loop_
_symmetry_equiv_pos_as_xyz
'x, y, z'
'-x, y+1/2, -z+1/2'
'-x, -y, -z'
'x, -y-1/2, z-1/2'

loop_
_atom_site_label
_atom_site_type_symbol
_atom_site_fract_x
_atom_site_fract_y
_atom_site_fract_z
_atom_site_U_iso_or_equiv
_atom_site_adp_type
_atom_site_occupancy
_atom_site_symmetry_multiplicity
_atom_site_calc_flag
_atom_site_refinement_flags
Co1 Co 0.32626(2) 0.079732(16) 0.749037(17) 0.03336(8) Uani 1 1 d .
Cl3 Cl -0.06310(7) 0.12995(7) 0.83239(5) 0.0855(3) Uani 1 1 d .
Cl2 Cl 0.44229(5) 0.10144(4) 0.62299(4) 0.05054(14) Uani 1 1 d .
N4 N 0.65974(15) 0.11258(10) 0.95611(11) 0.0375(3) Uani 1 1 d .
Cl1 Cl 0.21742(6) -0.05154(4) 0.74449(4) 0.05708(15) Uani 1 1 d .
N2 N 0.36733(14) 0.20322(9) 0.81289(11) 0.0325(3) Uani 1 1 d .
Cl4 Cl 0.12338(6) 0.15054(4) 0.49491(4) 0.05678(15) Uani 1 1 d .
C20 C -0.00076(19) 0.12290(13) 0.56139(15) 0.0409(4) Uani 1 1 d .
C15 C 0.02081(17) 0.13587(13) 0.65917(14) 0.0388(4) Uani 1 1 d .
N3 N 0.14494(14) 0.16575(10) 0.70817(11) 0.0360(3) Uani 1 1 d .
N1 N 0.49218(14) 0.05625(10) 0.85541(11) 0.0353(3) Uani 1 1 d .
C8 C 0.48381(17) 0.21481(12) 0.86877(13) 0.0347(4) Uani 1 1 d .
C7 C 0.54863(17) 0.12936(12) 0.89393(13) 0.0344(4) Uani 1 1 d .
C1 C 0.57062(17) -0.01269(12) 0.89465(13) 0.0354(4) Uani 1 1 d .
C13 C 0.15899(17) 0.24742(13) 0.73106(13) 0.0358(4) Uani 1 1 d .
C9 C 0.5267(2) 0.29901(13) 0.89798(16) 0.0472(5) Uani 1 1 d .
H9A H 0.6093 0.3073 0.9342 0.057 Uiso 1 1 calc R
C17 C -0.2043(2) 0.08424(15) 0.6641(2) 0.0561(6) Uani 1 1 d .
H17A H -0.2732 0.0725 0.6989 0.067 Uiso 1 1 calc R
C11 C 0.3225(2) 0.35694(13) 0.81879(15) 0.0430(4) Uani 1 1 d .
H11A H 0.2648 0.4041 0.8031 0.052 Uiso 1 1 calc R
C12 C 0.28737(17) 0.27176(11) 0.78879(13) 0.0340(4) Uani 1 1 d .
C5 C 0.7717(2) -0.03235(14) 1.00853(15) 0.0470(5) Uani 1 1 d .
H5A H 0.8418 -0.0090 1.0502 0.056 Uiso 1 1 calc R
C6 C 0.67643(17) 0.02144(12) 0.95757(13) 0.0372(4) Uani 1 1 d .
C4 C 0.7568(2) -0.12221(15) 0.99415(16) 0.0499(5) Uani 1 1 d .
H4A H 0.8192 -0.1604 1.0265 0.060 Uiso 1 1 calc R
C18 C -0.2211(2) 0.07116(14) 0.56758(19) 0.0560(6) Uani 1 1 d .
H18A H -0.3014 0.0497 0.5368 0.067 Uiso 1 1 calc R
C21 C 0.7410(2) 0.17358(15) 1.01914(18) 0.0569(6) Uani 1 1 d .
H21A H 0.7116 0.2332 1.0052 0.085 Uiso 1 1 calc R
H21B H 0.8320 0.1680 1.0094 0.085 Uiso 1 1 calc R
H21C H 0.7330 0.1598 1.0843 0.085 Uiso 1 1 calc R
C19 C -0.1194(2) 0.08960(13) 0.51526(17) 0.0492(5) Uani 1 1 d .
H19A H -0.1307 0.0797 0.4497 0.059 Uiso 1 1 calc R
C2 C 0.5558(2) -0.10419(13) 0.88180(14) 0.0414(4) Uani 1 1 d .
H2A H 0.4850 -0.1278 0.8409 0.050 Uiso 1 1 calc R
C10 C 0.4446(2) 0.37020(14) 0.87235(16) 0.0501(5) Uani 1 1 d .
H10A H 0.4717 0.4271 0.8912 0.060 Uiso 1 1 calc R
C16 C -0.08393(19) 0.11505(16) 0.70936(16) 0.0494(5) Uani 1 1 d .
C14 C 0.0570(2) 0.31809(15) 0.70674(18) 0.0559(6) Uani 1 1 d .
H14A H -0.0201 0.2930 0.6695 0.084 Uiso 1 1 calc R
H14B H 0.0926 0.3638 0.6707 0.084 Uiso 1 1 calc R
H14C H 0.0330 0.3428 0.7644 0.084 Uiso 1 1 calc R
C3 C 0.6501(2) -0.15780(14) 0.93205(15) 0.0478(5) Uani 1 1 d .
H3A H 0.6430 -0.2189 0.9248 0.057 Uiso 1 1 calc R

loop_
_atom_site_aniso_label
_atom_site_aniso_U_11
_atom_site_aniso_U_22
_atom_site_aniso_U_33
_atom_site_aniso_U_23
_atom_site_aniso_U_13
_atom_site_aniso_U_12
Co1 0.02956(13) 0.03318(14) 0.03595(15) -0.00367(10) -0.00022(10) -0.00204(9)
Cl3 0.0531(4) 0.1520(8) 0.0537(4) 0.0028(4) 0.0160(3) -0.0103(4)
Cl2 0.0483(3) 0.0570(3) 0.0491(3) 0.0090(2) 0.0162(2) 0.0136(2)
N4 0.0324(7) 0.0405(8) 0.0371(9) -0.0027(7) -0.0038(6) -0.0031(6)
Cl1 0.0587(3) 0.0481(3) 0.0594(3) 0.0030(2) -0.0093(3) -0.0220(2)
N2 0.0312(7) 0.0326(7) 0.0331(8) -0.0025(6) 0.0029(6) -0.0003(6)
Cl4 0.0576(3) 0.0653(3) 0.0483(3) -0.0048(3) 0.0104(3) -0.0119(3)
C20 0.0370(9) 0.0362(10) 0.0478(12) 0.0006(8) -0.0001(8) -0.0010(7)
C15 0.0280(8) 0.0407(10) 0.0460(11) 0.0010(8) -0.0008(8) 0.0022(7)
N3 0.0265(7) 0.0432(8) 0.0374(9) -0.0022(7) 0.0011(6) 0.0012(6)
N1 0.0340(7) 0.0330(7) 0.0367(8) -0.0017(6) -0.0027(6) -0.0022(6)
C8 0.0340(8) 0.0353(9) 0.0337(9) -0.0032(7) 0.0011(7) -0.0042(7)
C7 0.0295(8) 0.0374(9) 0.0348(10) -0.0020(7) -0.0005(7) -0.0035(7)
C1 0.0337(8) 0.0397(10) 0.0326(10) 0.0007(7) 0.0036(7) 0.0020(7)
C13 0.0330(8) 0.0405(10) 0.0340(10) 0.0006(7) 0.0050(7) 0.0063(7)
C9 0.0459(10) 0.0396(11) 0.0524(13) -0.0043(9) -0.0062(9) -0.0092(8)
C17 0.0310(9) 0.0607(14) 0.0759(17) 0.0129(12) 0.0046(10) -0.0030(9)
C11 0.0508(11) 0.0333(9) 0.0443(11) -0.0014(8) 0.0044(9) 0.0042(8)
C12 0.0354(8) 0.0351(9) 0.0321(9) -0.0009(7) 0.0071(7) 0.0038(7)
C5 0.0392(10) 0.0563(12) 0.0434(12) 0.0013(9) -0.0013(9) 0.0068(9)
C6 0.0337(8) 0.0442(10) 0.0336(10) 0.0002(8) 0.0041(7) 0.0021(7)
C4 0.0492(11) 0.0525(13) 0.0473(12) 0.0088(10) 0.0047(10) 0.0148(9)
C18 0.0359(10) 0.0477(12) 0.0781(18) 0.0053(11) -0.0137(11) -0.0051(9)
C21 0.0503(12) 0.0538(13) 0.0591(14) -0.0042(11) -0.0188(11) -0.0099(10)
C19 0.0484(11) 0.0423(11) 0.0511(13) -0.0009(9) -0.0134(10) -0.0003(9)
C2 0.0448(10) 0.0401(10) 0.0388(11) -0.0018(8) 0.0047(9) -0.0003(8)
C10 0.0627(13) 0.0322(10) 0.0524(13) -0.0069(9) -0.0021(10) -0.0066(9)
C16 0.0336(9) 0.0622(13) 0.0518(13) 0.0062(10) 0.0042(9) 0.0007(9)
C14 0.0442(11) 0.0532(13) 0.0665(15) 0.0003(11) -0.0047(10) 0.0174(10)
C3 0.0591(12) 0.0404(10) 0.0450(12) 0.0033(9) 0.0115(10) 0.0082(9)

loop_
_atom_type_symbol
_atom_type_description
_atom_type_scat_dispersion_real
_atom_type_scat_dispersion_imag
_atom_type_scat_source
C C 0.0033 0.0016 'International Tables Vol C Tables 4.2.6.8 and 6.1.1.4'
H H 0.0000 0.0000 'International Tables Vol C Tables 4.2.6.8 and 6.1.1.4'
N N 0.0061 0.0033 'International Tables Vol C Tables 4.2.6.8 and 6.1.1.4'
Cl Cl 0.1484 0.1585 'International Tables Vol C Tables 4.2.6.8 and 6.1.1.4'
Co Co 0.3494 0.9721 'International Tables Vol C Tables 4.2.6.8 and 6.1.1.4'

loop_
_geom_angle_atom_site_label_1
_geom_angle_atom_site_label_2
_geom_angle_atom_site_label_3
_geom_angle
N2 Co1 N1 75.65(6)
N2 Co1 N3 72.85(6)
N1 Co1 N3 144.46(6)
N2 Co1 Cl1 149.33(4)
N1 Co1 Cl1 102.17(4)
N3 Co1 Cl1 96.67(4)
N2 Co1 Cl2 96.58(4)
N1 Co1 Cl2 97.38(4)
N3 Co1 Cl2 102.13(4)
Cl1 Co1 Cl2 113.93(2)
C7 N4 C6 106.53(15)
C7 N4 C21 129.03(17)
C6 N4 C21 124.10(17)
C12 N2 C8 120.53(15)
C12 N2 Co1 120.34(12)
C8 N2 Co1 118.57(11)
C15 C20 C19 121.85(19)
C15 C20 Cl4 118.94(14)
C19 C20 Cl4 119.20(17)
C20 C15 C16 116.79(18)
C20 C15 N3 122.39(17)
C16 C15 N3 120.78(18)
C13 N3 C15 119.22(15)
C13 N3 Co1 115.49(12)
C15 N3 Co1 125.28(12)
C7 N1 C1 105.64(15)
C7 N1 Co1 114.03(12)
C1 N1 Co1 140.09(12)
N2 C8 C9 120.67(17)
N2 C8 C7 110.98(15)
C9 C8 C7 128.31(17)
N1 C7 N4 112.66(16)
N1 C7 C8 118.50(15)
N4 C7 C8 128.79(16)
N1 C1 C6 109.23(16)
N1 C1 C2 130.30(17)
C6 C1 C2 120.45(17)
N3 C13 C12 115.86(16)
N3 C13 C14 125.51(18)
C12 C13 C14 118.61(17)
C10 C9 C8 118.81(19)
C10 C9 H9A 120.6
C8 C9 H9A 120.6
C18 C17 C16 119.4(2)
C18 C17 H17A 120.3
C16 C17 H17A 120.3
C10 C11 C12 118.54(18)
C10 C11 H11A 120.7
C12 C11 H11A 120.7
N2 C12 C11 121.40(17)
N2 C12 C13 114.04(15)
C11 C12 C13 124.53(16)
C4 C5 C6 116.5(2)
C4 C5 H5A 121.8
C6 C5 H5A 121.8
N4 C6 C5 131.63(18)
N4 C6 C1 105.95(16)
C5 C6 C1 122.41(18)
C5 C4 C3 121.90(19)
C5 C4 H4A 119.0
C3 C4 H4A 119.0
C17 C18 C19 120.51(19)
C17 C18 H18A 119.7
C19 C18 H18A 119.7
N4 C21 H21A 109.5
N4 C21 H21B 109.5
H21A C21 H21B 109.5
N4 C21 H21C 109.5
H21A C21 H21C 109.5
H21B C21 H21C 109.5
C18 C19 C20 119.4(2)
C18 C19 H19A 120.3
C20 C19 H19A 120.3
C3 C2 C1 117.36(19)
C3 C2 H2A 121.3
C1 C2 H2A 121.3
C11 C10 C9 119.92(19)
C11 C10 H10A 120.0
C9 C10 H10A 120.0
C17 C16 C15 122.1(2)
C17 C16 Cl3 118.90(17)
C15 C16 Cl3 119.02(16)
C13 C14 H14A 109.5
C13 C14 H14B 109.5
H14A C14 H14B 109.5
C13 C14 H14C 109.5
H14A C14 H14C 109.5
H14B C14 H14C 109.5
C2 C3 C4 121.39(19)
C2 C3 H3A 119.3
C4 C3 H3A 119.3

loop_
_geom_bond_atom_site_label_1
_geom_bond_atom_site_label_2
_geom_bond_distance
Co1 N2 2.0889(14)
Co1 N1 2.1293(15)
Co1 N3 2.2661(15)
Co1 Cl1 2.2683(5)
Co1 Cl2 2.2978(5)
Cl3 C16 1.739(2)
N4 C7 1.356(2)
N4 C6 1.387(2)
N4 C21 1.457(2)
N2 C12 1.332(2)
N2 C8 1.342(2)
Cl4 C20 1.730(2)
C20 C15 1.384(3)
C20 C19 1.385(3)
C15 C16 1.398(3)
C15 N3 1.427(2)
N3 C13 1.278(2)
N1 C7 1.326(2)
N1 C1 1.381(2)
C8 C9 1.389(3)
C8 C7 1.471(2)
C1 C6 1.397(3)
C1 C2 1.399(3)
C13 C12 1.488(3)
C13 C14 1.496(3)
C9 C10 1.379(3)
C9 H9A 0.9300
C17 C18 1.366(4)
C17 C16 1.382(3)
C17 H17A 0.9300
C11 C10 1.378(3)
C11 C12 1.386(3)
C11 H11A 0.9300
C5 C4 1.378(3)
C5 C6 1.387(3)
C5 H5A 0.9300
C4 C3 1.405(3)
C4 H4A 0.9300
C18 C19 1.383(3)
C18 H18A 0.9300
C21 H21A 0.9600
C21 H21B 0.9600
C21 H21C 0.9600
C19 H19A 0.9300
C2 C3 1.375(3)
C2 H2A 0.9300
C10 H10A 0.9300
C14 H14A 0.9600
C14 H14B 0.9600
C14 H14C 0.9600
C3 H3A 0.9300

loop_
_geom_torsion_atom_site_label_1
_geom_torsion_atom_site_label_2
_geom_torsion_atom_site_label_3
_geom_torsion_atom_site_label_4
_geom_torsion
N1 Co1 N2 C12 -174.34(14)
N3 Co1 N2 C12 -11.01(12)
Cl1 Co1 N2 C12 -84.61(15)
Cl2 Co1 N2 C12 89.70(13)
N1 Co1 N2 C8 14.20(13)
N3 Co1 N2 C8 177.53(14)
Cl1 Co1 N2 C8 103.93(13)
Cl2 Co1 N2 C8 -81.76(13)
C19 C20 C15 C16 -1.0(3)
Cl4 C20 C15 C16 178.11(15)
C19 C20 C15 N3 176.66(18)
Cl4 C20 C15 N3 -4.2(3)
C20 C15 N3 C13 99.7(2)
C16 C15 N3 C13 -82.7(2)
C20 C15 N3 Co1 -79.4(2)
C16 C15 N3 Co1 98.1(2)
N2 Co1 N3 C13 8.63(13)
N1 Co1 N3 C13 37.19(18)
Cl1 Co1 N3 C13 159.11(13)
Cl2 Co1 N3 C13 -84.60(13)
N2 Co1 N3 C15 -172.16(16)
N1 Co1 N3 C15 -143.60(14)
Cl1 Co1 N3 C15 -21.67(15)
Cl2 Co1 N3 C15 94.61(14)
N2 Co1 N1 C7 -10.83(12)
N3 Co1 N1 C7 -38.96(17)
Cl1 Co1 N1 C7 -159.38(12)
Cl2 Co1 N1 C7 84.12(12)
N2 Co1 N1 C1 176.0(2)
N3 Co1 N1 C1 147.88(16)
Cl1 Co1 N1 C1 27.47(19)
Cl2 Co1 N1 C1 -89.04(18)
C12 N2 C8 C9 -3.8(3)
Co1 N2 C8 C9 167.68(15)
C12 N2 C8 C7 174.16(15)
Co1 N2 C8 C7 -14.40(19)
C1 N1 C7 N4 0.1(2)
Co1 N1 C7 N4 -175.35(12)
C1 N1 C7 C8 -177.45(16)
Co1 N1 C7 C8 7.1(2)
C6 N4 C7 N1 0.2(2)
C21 N4 C7 N1 -173.22(19)
C6 N4 C7 C8 177.41(18)
C21 N4 C7 C8 4.0(3)
N2 C8 C7 N1 4.4(2)
C9 C8 C7 N1 -177.92(19)
N2 C8 C7 N4 -172.74(17)
C9 C8 C7 N4 5.0(3)
C7 N1 C1 C6 -0.3(2)
Co1 N1 C1 C6 173.17(14)
C7 N1 C1 C2 177.91(19)
Co1 N1 C1 C2 -8.6(3)
C15 N3 C13 C12 175.21(15)
Co1 N3 C13 C12 -5.5(2)
C15 N3 C13 C14 -3.2(3)
Co1 N3 C13 C14 176.08(16)
N2 C8 C9 C10 3.1(3)
C7 C8 C9 C10 -174.4(2)
C8 N2 C12 C11 1.3(3)
Co1 N2 C12 C11 -170.04(14)
C8 N2 C12 C13 -176.83(15)
Co1 N2 C12 C13 11.9(2)
C10 C11 C12 N2 1.9(3)
C10 C11 C12 C13 179.74(18)
N3 C13 C12 N2 -3.4(2)
C14 C13 C12 N2 175.08(17)
N3 C13 C12 C11 178.56(18)
C14 C13 C12 C11 -2.9(3)
C7 N4 C6 C5 -179.2(2)
C21 N4 C6 C5 -5.4(3)
C7 N4 C6 C1 -0.37(19)
C21 N4 C6 C1 173.44(18)
C4 C5 C6 N4 178.62(19)
C4 C5 C6 C1 -0.1(3)
N1 C1 C6 N4 0.4(2)
C2 C1 C6 N4 -178.00(16)
N1 C1 C6 C5 179.44(17)
C2 C1 C6 C5 1.0(3)
C6 C5 C4 C3 -0.7(3)
C16 C17 C18 C19 -0.9(3)
C17 C18 C19 C20 -1.0(3)
C15 C20 C19 C18 2.0(3)
Cl4 C20 C19 C18 -177.12(16)
N1 C1 C2 C3 -179.11(18)
C6 C1 C2 C3 -1.0(3)
C12 C11 C10 C9 -2.5(3)
C8 C9 C10 C11 0.1(3)
C18 C17 C16 C15 1.9(3)
C18 C17 C16 Cl3 -179.12(18)
C20 C15 C16 C17 -1.0(3)
N3 C15 C16 C17 -178.64(19)
C20 C15 C16 Cl3 -179.96(15)
N3 C15 C16 Cl3 2.4(3)
C1 C2 C3 C4 0.2(3)
C5 C4 C3 C2 0.7(3)
